data_4512480
loop_
_publ_author_name
'Li, Hao-Hong'
'Zeng, Xian-Hua'
'Wu, Hong-Yan'
'Jie, Xiang'
'Zheng, Shou-Tian'
'Chen, Zhi-Rong'

_publ_section_title
;
 Incorporating Guest Molecules into Honeycomb Structures Constructed from
 Uranium(VI)-Polycarboxylates: Structural Diversities and Photocatalytic
 Activities for the Degradation of Organic Dye
;
_journal_issue 1
_journal_name_full 'Crystal Growth &amp; Design'
_journal_page_first 10
_journal_paper_doi 10.1021/cg501252x
_journal_volume 15
_journal_year 2015
_chemical_formula_moiety 'C24 H12 O16 U2, 2(C24 H16 Cl Cu N4), 5(O)  '
_chemical_formula_sum 'C72 H44 Cl2 Cu2 N8 O21 U2'
_chemical_formula_weight 2031.21
_chemical_name_systematic
;
 ?
;
_space_group_IT_number 14
_symmetry_cell_setting monoclinic
_symmetry_space_group_name_Hall '-P 2yn'
_symmetry_space_group_name_H-M 'P 1 21/n 1'
_atom_sites_solution_hydrogens geom
_atom_sites_solution_primary direct
_atom_sites_solution_secondary difmap
_audit_creation_method SHELXL-97
_cell_angle_alpha 90.00
_cell_angle_beta 94.9230(10)
_cell_angle_gamma 90.00
_cell_formula_units_Z 4
_cell_length_a 12.9801(8)
_cell_length_b 34.096(2)
_cell_length_c 16.3847(10)
_cell_measurement_reflns_used 47885
_cell_measurement_temperature 296(2)
_cell_measurement_theta_max 27.58
_cell_measurement_theta_min 1.68
_cell_volume 7224.6(8)
_computing_cell_refinement 'Bruker SMART'
_computing_data_collection 'Bruker SMART'
_computing_data_reduction 'Bruker SAINT'
_computing_molecular_graphics 'Bruker SHELXTL'
_computing_publication_material 'Bruker SHELXTL'
_computing_structure_refinement 'SHELXL-97 (Sheldrick, 1997)'
_computing_structure_solution 'SHELXS-97 (Sheldrick, 1990)'
_diffrn_ambient_temperature 296(2)
_diffrn_detector_area_resol_mean None
_diffrn_measured_fraction_theta_full 0.988
_diffrn_measured_fraction_theta_max 0.988
_diffrn_measurement_device_type 'CCD area detector'
_diffrn_measurement_method 'phi and omega scans'
_diffrn_radiation_monochromator graphite
_diffrn_radiation_source 'fine-focus sealed tube'
_diffrn_radiation_type MoK\a
_diffrn_radiation_wavelength 0.71073
_diffrn_reflns_av_R_equivalents 0.0557
_diffrn_reflns_av_sigmaI/netI 0.0692
_diffrn_reflns_limit_h_max 16
_diffrn_reflns_limit_h_min -16
_diffrn_reflns_limit_k_max 44
_diffrn_reflns_limit_k_min -29
_diffrn_reflns_limit_l_max 21
_diffrn_reflns_limit_l_min -13
_diffrn_reflns_number 47885
_diffrn_reflns_theta_full 27.58
_diffrn_reflns_theta_max 27.58
_diffrn_reflns_theta_min 1.68
_diffrn_standards_decay_% 'not measured'
_diffrn_standards_interval_count 'not measured'
_diffrn_standards_interval_time 'not measured'
_diffrn_standards_number None
_exptl_absorpt_coefficient_mu 5.205
_exptl_absorpt_correction_T_max 0.30
_exptl_absorpt_correction_T_min 0.25
_exptl_absorpt_correction_type multi-scan
_exptl_crystal_colour Green
_exptl_crystal_density_diffrn 1.867
_exptl_crystal_density_method 'not measured'
_exptl_crystal_description Monoclinic
_exptl_crystal_F_000 3904.0
_exptl_crystal_size_max 0.28
_exptl_crystal_size_mid 0.25
_exptl_crystal_size_min 0.23
_refine_diff_density_max 1.276
_refine_diff_density_min -1.102
_refine_diff_density_rms 0.159
_refine_ls_extinction_method none
_refine_ls_goodness_of_fit_ref 1.008
_refine_ls_hydrogen_treatment constr
_refine_ls_matrix_type full
_refine_ls_number_parameters 959
_refine_ls_number_reflns 16527
_refine_ls_number_restraints 0
_refine_ls_restrained_S_all 1.008
_refine_ls_R_factor_all 0.0876
_refine_ls_R_factor_gt 0.0406
_refine_ls_shift/su_max 0.021
_refine_ls_shift/su_mean 0.001
_refine_ls_structure_factor_coef Fsqd
_refine_ls_weighting_details 'calc w=1/[\s^2^(Fo^2^)+(0.0658P)^2^+0.0000P] where P=(Fo^2^+2Fc^2^)/3'
_refine_ls_weighting_scheme calc
_refine_ls_wR_factor_gt 0.0976
_refine_ls_wR_factor_ref 0.1292
_reflns_number_gt 10280
_reflns_number_total 16735
_reflns_threshold_expression >2sigma(I)
_cod_data_source_file cg501252x_si_002.cif
_cod_data_source_block 3
_cod_depositor_comments
;
The following automatic conversions were performed:

'_symmetry_cell_setting' value 'Monoclinic' changed to 'monoclinic'
according to
/home/saulius/struct/COD-crude-data--automatic-downloads/rss-feeds/ACS/lib/dictionaries/cif_core.dic
dictionary named 'cif_core.dic' version 2.4.2 from
2011-04-26.

'_exptl_absorpt_correction_type' value 'Multi-Scan'
changed to 'multi-scan' according to
/home/saulius/struct/COD-crude-data--automatic-downloads/rss-feeds/ACS/lib/dictionaries/cif_core.dic
dictionary named 'cif_core.dic' version 2.4.2 from 2011-04-26.

Automatic conversion script
Id: cif_fix_values 2935 2014-11-11 08:27:57Z andrius 

 Adding full bibliography for 4512478--4512481.cif.
;
_cod_original_sg_symbol_Hall -P2yn
_cod_original_sg_symbol_H-M P21/n
_cod_original_formula_sum 'C72 H44 Cl2 Cu2 N8 O21 U2 '
_cod_database_code 4512480

loop_
_symmetry_equiv_pos_as_xyz
'x, y, z'
'-x+1/2, y+1/2, -z+1/2'
'-x, -y, -z'
'x-1/2, -y-1/2, z-1/2'

loop_
_atom_site_label
_atom_site_type_symbol
_atom_site_fract_x
_atom_site_fract_y
_atom_site_fract_z
_atom_site_U_iso_or_equiv
_atom_site_adp_type
_atom_site_occupancy
_atom_site_symmetry_multiplicity
_atom_site_calc_flag
_atom_site_refinement_flags
U1 U 0.32039(2) 0.169231(7) 0.133571(15) 0.02923(8) Uani 1 1 d .
U2 U 0.293816(19) -0.167938(7) 0.152513(16) 0.02888(8) Uani 1 1 d .
Cu1 Cu 0.76246(8) 0.14905(3) 0.26922(7) 0.0502(3) Uani 1 1 d .
Cu2 Cu 0.06240(8) 0.09421(3) -0.37712(6) 0.0481(3) Uani 1 1 d .
Cl1 Cl 0.7114(2) 0.11637(7) 0.38247(17) 0.0704(7) Uani 1 1 d .
Cl2 Cl 0.06375(19) 0.13761(7) -0.47968(16) 0.0707(7) Uani 1 1 d .
O1 O 0.2199(4) 0.17358(14) 0.1987(3) 0.0451(13) Uani 1 1 d .
O2 O 0.4204(4) 0.16340(15) 0.0682(3) 0.0479(14) Uani 1 1 d .
O3 O 0.4024(4) 0.22793(12) 0.1957(3) 0.0427(14) Uani 1 1 d .
O4 O 0.4478(4) 0.17237(13) 0.2527(3) 0.0440(14) Uani 1 1 d .
O5 O 0.6955(4) 0.32741(15) 0.5117(3) 0.0486(14) Uani 1 1 d .
O6 O 0.7562(4) 0.27174(12) 0.5613(3) 0.0404(13) Uani 1 1 d .
O7 O 0.3668(4) 0.10373(13) 0.1985(3) 0.0435(13) Uani 1 1 d .
O8 O 0.2532(4) 0.10365(12) 0.0925(3) 0.0403(13) Uani 1 1 d .
O9 O 0.3492(4) -0.10272(13) 0.2054(3) 0.0490(15) Uani 1 1 d .
O10 O 0.2390(4) -0.10236(13) 0.0966(3) 0.0457(14) Uani 1 1 d .
O11 O 0.1905(4) -0.16616(14) 0.2144(3) 0.0454(13) Uani 1 1 d .
O12 O 0.3980(4) -0.16765(15) 0.0914(3) 0.0466(13) Uani 1 1 d .
O13 O 0.4147(4) -0.17156(14) 0.2773(3) 0.0477(14) Uani 1 1 d .
O14 O 0.3642(4) -0.22746(13) 0.2222(3) 0.0425(14) Uani 1 1 d .
O15 O 0.7238(4) -0.27222(12) 0.5832(3) 0.0385(13) Uani 1 1 d .
O16 O 0.6696(4) -0.32825(14) 0.5306(3) 0.0451(14) Uani 1 1 d .
O17 O 0.7992(12) 0.1964(3) 0.6173(7) 0.204(7) Uani 1 1 d .
O18 O 0.4980(9) 0.0740(4) 0.4309(8) 0.191(5) Uani 1 1 d .
O19 O 0.3351(8) 0.1249(3) 0.3832(6) 0.134(3) Uani 1 1 d .
O20 O 0.7931(8) -0.1934(2) 0.6266(5) 0.117(3) Uani 1 1 d .
O21 O 0.526(2) -0.0004(7) 0.4228(18) 0.375(15) Uiso 1 1 d .
N1 N 0.7110(5) 0.10449(19) 0.1980(5) 0.0550(19) Uani 1 1 d .
N2 N 0.9089(5) 0.12122(19) 0.2476(4) 0.0499(18) Uani 1 1 d .
N3 N 0.8240(5) 0.19416(18) 0.3337(4) 0.0477(17) Uani 1 1 d .
N4 N 0.7143(5) 0.19345(17) 0.1900(4) 0.0410(15) Uani 1 1 d .
N5 N 0.0679(5) 0.09769(16) -0.2476(4) 0.0403(16) Uani 1 1 d .
N6 N 0.2165(5) 0.09713(17) -0.3521(4) 0.0432(16) Uani 1 1 d .
N7 N 0.0619(6) 0.03171(19) -0.3872(4) 0.0490(17) Uani 1 1 d .
N8 N -0.0907(5) 0.0852(2) -0.3904(4) 0.0502(18) Uani 1 1 d .
C1 C 0.4527(5) 0.2093(2) 0.2531(4) 0.0376(18) Uani 1 1 d .
C2 C 0.5144(5) 0.23025(17) 0.3193(4) 0.0313(16) Uani 1 1 d .
C3 C 0.5714(5) 0.2094(2) 0.3806(4) 0.0373(17) Uani 1 1 d .
H3 H 0.5706 0.1821 0.3799 0.045 Uiso 1 1 calc R
C4 C 0.6294(5) 0.22900(17) 0.4424(4) 0.0313(16) Uani 1 1 d .
H4 H 0.6658 0.2148 0.4840 0.038 Uiso 1 1 calc R
C5 C 0.6336(5) 0.26946(17) 0.4430(4) 0.0291(16) Uani 1 1 d .
C6 C 0.6979(5) 0.2906(2) 0.5091(4) 0.0350(17) Uani 1 1 d .
C7 C 0.5754(6) 0.2906(2) 0.3816(5) 0.0427(19) Uani 1 1 d .
H7 H 0.5762 0.3179 0.3824 0.051 Uiso 1 1 calc R
C8 C 0.5178(6) 0.27118(18) 0.3206(5) 0.0367(18) Uani 1 1 d .
H8 H 0.4805 0.2854 0.2795 0.044 Uiso 1 1 calc R
C9 C 0.3065(5) 0.0846(2) 0.1458(4) 0.0324(16) Uani 1 1 d .
C10 C 0.3033(5) 0.0410(2) 0.1487(4) 0.0333(17) Uani 1 1 d .
C11 C 0.3613(6) 0.0212(2) 0.2094(5) 0.0417(19) Uani 1 1 d .
H11 H 0.4017 0.0349 0.2495 0.050 Uiso 1 1 calc R
C12 C 0.3586(6) -0.0198(2) 0.2101(5) 0.043(2) Uani 1 1 d .
H12 H 0.3981 -0.0337 0.2504 0.052 Uiso 1 1 calc R
C13 C 0.2969(5) -0.0397(2) 0.1507(4) 0.0356(17) Uani 1 1 d .
C14 C 0.2940(5) -0.0839(2) 0.1507(4) 0.0365(18) Uani 1 1 d .
C15 C 0.2397(6) -0.0195(2) 0.0908(5) 0.0403(19) Uani 1 1 d .
H15 H 0.1988 -0.0330 0.0508 0.048 Uiso 1 1 calc R
C16 C 0.2425(6) 0.0216(2) 0.0894(5) 0.0402(19) Uani 1 1 d .
H16 H 0.2036 0.0355 0.0487 0.048 Uiso 1 1 calc R
C17 C 0.4166(5) -0.2083(2) 0.2775(4) 0.0368(18) Uani 1 1 d .
C18 C 0.4803(5) -0.22995(17) 0.3433(4) 0.0309(16) Uani 1 1 d .
C19 C 0.5351(5) -0.2092(2) 0.4064(4) 0.0401(18) Uani 1 1 d .
H19 H 0.5311 -0.1820 0.4078 0.048 Uiso 1 1 calc R
C20 C 0.5960(5) -0.22912(17) 0.4674(4) 0.0331(17) Uani 1 1 d .
H20 H 0.6320 -0.2152 0.5096 0.040 Uiso 1 1 calc R
C21 C 0.6025(5) -0.26952(17) 0.4650(4) 0.0273(15) Uani 1 1 d .
C22 C 0.6671(5) -0.2909(2) 0.5295(4) 0.0382(18) Uani 1 1 d .
C23 C 0.5462(5) -0.2904(2) 0.4028(4) 0.0387(18) Uani 1 1 d .
H23 H 0.5493 -0.3176 0.4021 0.046 Uiso 1 1 calc R
C24 C 0.4858(5) -0.27073(18) 0.3422(4) 0.0343(17) Uani 1 1 d .
H24 H 0.4489 -0.2848 0.3007 0.041 Uiso 1 1 calc R
C25 C 0.6108(7) 0.0972(3) 0.1743(7) 0.077(3) Uani 1 1 d .
H25 H 0.5603 0.1150 0.1870 0.092 Uiso 1 1 calc R
C26 C 0.5828(9) 0.0636(3) 0.1313(8) 0.090(4) Uani 1 1 d .
H26 H 0.5140 0.0599 0.1121 0.108 Uiso 1 1 calc R
C27 C 0.6538(9) 0.0356(3) 0.1163(8) 0.088(4) Uani 1 1 d .
H27 H 0.6331 0.0124 0.0899 0.105 Uiso 1 1 calc R
C28 C 0.7569(8) 0.0422(3) 0.1410(7) 0.070(3) Uani 1 1 d .
C29 C 0.8408(10) 0.0153(3) 0.1322(7) 0.075(3) Uani 1 1 d .
H29 H 0.8248 -0.0088 0.1074 0.090 Uiso 1 1 calc R
C30 C 0.9408(10) 0.0223(3) 0.1573(7) 0.078(3) Uani 1 1 d .
H30 H 0.9914 0.0037 0.1498 0.094 Uiso 1 1 calc R
C31 C 0.9680(8) 0.0596(2) 0.1960(6) 0.057(2) Uani 1 1 d .
C32 C 1.0698(8) 0.0702(3) 0.2267(7) 0.072(3) Uani 1 1 d .
H32 H 1.1241 0.0527 0.2219 0.087 Uiso 1 1 calc R
C33 C 1.0884(8) 0.1050(3) 0.2621(6) 0.067(3) Uani 1 1 d .
H33 H 1.1556 0.1125 0.2794 0.080 Uiso 1 1 calc R
C34 C 1.0046(7) 0.1301(3) 0.2729(6) 0.065(3) Uani 1 1 d .
H34 H 1.0177 0.1540 0.2990 0.078 Uiso 1 1 calc R
C35 C 0.8888(6) 0.0871(2) 0.2083(5) 0.050(2) Uani 1 1 d .
C36 C 0.7839(7) 0.0776(2) 0.1813(5) 0.051(2) Uani 1 1 d .
C37 C 0.8750(7) 0.1931(3) 0.4061(6) 0.065(3) Uani 1 1 d .
H37 H 0.8837 0.1691 0.4325 0.078 Uiso 1 1 calc R
C38 C 0.9173(7) 0.2268(3) 0.4457(6) 0.065(3) Uani 1 1 d .
H38 H 0.9542 0.2251 0.4968 0.078 Uiso 1 1 calc R
C39 C 0.9025(6) 0.2617(3) 0.4073(5) 0.052(2) Uani 1 1 d .
H39 H 0.9305 0.2844 0.4317 0.063 Uiso 1 1 calc R
C40 C 0.8458(6) 0.2640(2) 0.3316(5) 0.045(2) Uani 1 1 d .
C41 C 0.8212(7) 0.2999(2) 0.2880(6) 0.055(2) Uani 1 1 d .
H41 H 0.8467 0.3235 0.3096 0.066 Uiso 1 1 calc R
C42 C 0.7620(8) 0.2998(2) 0.2166(6) 0.058(2) Uani 1 1 d .
H42 H 0.7455 0.3236 0.1909 0.070 Uiso 1 1 calc R
C43 C 0.7230(6) 0.2638(2) 0.1781(5) 0.0425(19) Uani 1 1 d .
C44 C 0.6618(7) 0.2620(3) 0.1044(5) 0.057(2) Uani 1 1 d .
H44 H 0.6425 0.2848 0.0761 0.069 Uiso 1 1 calc R
C45 C 0.6308(7) 0.2268(3) 0.0745(5) 0.058(2) Uani 1 1 d .
H45 H 0.5907 0.2251 0.0248 0.070 Uiso 1 1 calc R
C46 C 0.6588(6) 0.1931(3) 0.1179(5) 0.049(2) Uani 1 1 d .
H46 H 0.6378 0.1691 0.0955 0.059 Uiso 1 1 calc R
C47 C 0.7469(6) 0.2289(2) 0.2199(5) 0.0375(18) Uani 1 1 d .
C48 C 0.8065(6) 0.2292(2) 0.2963(5) 0.0393(18) Uani 1 1 d .
C49 C -0.0054(7) 0.0992(2) -0.1966(5) 0.050(2) Uani 1 1 d .
H49 H -0.0739 0.0999 -0.2186 0.060 Uiso 1 1 calc R
C50 C 0.0139(7) 0.0996(2) -0.1125(5) 0.052(2) Uani 1 1 d .
H50 H -0.0401 0.1005 -0.0787 0.063 Uiso 1 1 calc R
C51 C 0.1150(7) 0.0987(2) -0.0800(5) 0.047(2) Uani 1 1 d .
H51 H 0.1299 0.0991 -0.0234 0.056 Uiso 1 1 calc R
C52 C 0.1955(6) 0.0974(2) -0.1311(5) 0.0405(19) Uani 1 1 d .
C53 C 0.3042(7) 0.0974(2) -0.1022(5) 0.050(2) Uani 1 1 d .
H53 H 0.3231 0.0979 -0.0461 0.061 Uiso 1 1 calc R
C54 C 0.3782(6) 0.0967(2) -0.1548(6) 0.049(2) Uani 1 1 d .
H54 H 0.4473 0.0966 -0.1346 0.059 Uiso 1 1 calc R
C55 C 0.3523(6) 0.0962(2) -0.2418(6) 0.045(2) Uani 1 1 d .
C56 C 0.4240(6) 0.0982(2) -0.3004(6) 0.051(2) Uani 1 1 d .
H56 H 0.4943 0.0991 -0.2836 0.061 Uiso 1 1 calc R
C57 C 0.3920(7) 0.0989(2) -0.3829(6) 0.059(2) Uani 1 1 d .
H57 H 0.4395 0.0994 -0.4223 0.071 Uiso 1 1 calc R
C58 C 0.2875(7) 0.0988(2) -0.4047(6) 0.056(2) Uani 1 1 d .
H58 H 0.2655 0.1000 -0.4602 0.067 Uiso 1 1 calc R
C59 C 0.2469(6) 0.0958(2) -0.2713(5) 0.0413(19) Uani 1 1 d .
C60 C 0.1692(6) 0.09672(19) -0.2155(5) 0.0398(19) Uani 1 1 d .
C61 C 0.1395(9) 0.0059(3) -0.3863(6) 0.068(3) Uani 1 1 d .
H61 H 0.2071 0.0151 -0.3784 0.082 Uiso 1 1 calc R
C62 C 0.1235(10) -0.0338(3) -0.3967(6) 0.075(3) Uani 1 1 d .
H62 H 0.1793 -0.0509 -0.3973 0.089 Uiso 1 1 calc R
C63 C 0.0235(11) -0.0479(3) -0.4062(6) 0.082(4) Uani 1 1 d .
H63 H 0.0118 -0.0747 -0.4136 0.098 Uiso 1 1 calc R
C64 C -0.0615(8) -0.0220(2) -0.4048(5) 0.058(3) Uani 1 1 d .
C65 C -0.1686(10) -0.0320(3) -0.4111(6) 0.080(3) Uani 1 1 d .
H65 H -0.1860 -0.0584 -0.4146 0.096 Uiso 1 1 calc R
C66 C -0.2456(10) -0.0061(3) -0.4122(6) 0.074(3) Uani 1 1 d .
H66 H -0.3138 -0.0146 -0.4185 0.088 Uiso 1 1 calc R
C67 C -0.2230(7) 0.0349(3) -0.4039(6) 0.061(3) Uani 1 1 d .
C68 C -0.2961(8) 0.0645(4) -0.4045(6) 0.076(3) Uani 1 1 d .
H68 H -0.3660 0.0581 -0.4097 0.091 Uiso 1 1 calc R
C69 C -0.2673(8) 0.1027(3) -0.3976(6) 0.070(3) Uani 1 1 d .
H69 H -0.3167 0.1224 -0.3964 0.084 Uiso 1 1 calc R
C70 C -0.1631(7) 0.1118(3) -0.3922(5) 0.058(2) Uani 1 1 d .
H70 H -0.1437 0.1380 -0.3898 0.069 Uiso 1 1 calc R
C71 C -0.1192(7) 0.0469(3) -0.3958(4) 0.047(2) Uani 1 1 d .
C72 C -0.0367(7) 0.0185(2) -0.3956(5) 0.048(2) Uani 1 1 d .

loop_
_atom_site_aniso_label
_atom_site_aniso_U_11
_atom_site_aniso_U_22
_atom_site_aniso_U_33
_atom_site_aniso_U_23
_atom_site_aniso_U_13
_atom_site_aniso_U_12
U1 0.03319(15) 0.02290(13) 0.02934(14) 0.00063(11) -0.01036(11) 0.00067(10)
U2 0.02953(14) 0.02211(13) 0.03240(15) -0.00024(11) -0.01245(11) -0.00053(10)
Cu1 0.0507(6) 0.0296(5) 0.0678(7) -0.0030(5) -0.0093(5) 0.0037(4)
Cu2 0.0406(6) 0.0489(6) 0.0517(6) 0.0019(5) -0.0142(5) 0.0035(4)
Cl1 0.0777(17) 0.0496(13) 0.0846(18) 0.0186(12) 0.0103(14) 0.0166(12)
Cl2 0.0670(16) 0.0588(14) 0.0823(18) 0.0210(13) -0.0173(14) -0.0053(12)
O1 0.039(3) 0.051(3) 0.045(3) 0.005(2) 0.004(3) 0.006(2)
O2 0.046(3) 0.048(3) 0.047(3) -0.003(3) -0.008(3) 0.001(3)
O3 0.059(3) 0.019(2) 0.045(3) 0.001(2) -0.028(3) -0.008(2)
O4 0.053(3) 0.032(3) 0.042(3) -0.006(2) -0.024(3) 0.006(2)
O5 0.050(3) 0.047(3) 0.045(3) -0.004(3) -0.020(3) 0.001(3)
O6 0.059(3) 0.016(2) 0.043(3) -0.002(2) -0.019(3) 0.004(2)
O7 0.058(3) 0.023(2) 0.046(3) 0.000(2) -0.021(3) -0.001(2)
O8 0.054(3) 0.019(2) 0.045(3) 0.006(2) -0.020(3) -0.003(2)
O9 0.057(3) 0.023(3) 0.061(4) -0.001(2) -0.030(3) 0.003(2)
O10 0.053(3) 0.022(2) 0.057(3) 0.000(2) -0.026(3) -0.002(2)
O11 0.048(3) 0.040(3) 0.045(3) -0.004(2) -0.014(3) 0.004(2)
O12 0.038(3) 0.055(3) 0.047(3) 0.001(3) 0.005(3) 0.001(3)
O13 0.051(3) 0.041(3) 0.045(3) 0.006(2) -0.030(3) 0.003(2)
O14 0.056(3) 0.019(2) 0.047(3) 0.004(2) -0.025(3) 0.003(2)
O15 0.053(3) 0.020(2) 0.038(3) 0.002(2) -0.023(3) 0.000(2)
O16 0.049(3) 0.042(3) 0.040(3) 0.000(2) -0.024(3) 0.009(2)
O17 0.38(2) 0.071(7) 0.151(10) -0.009(6) -0.025(12) 0.010(9)
O18 0.123(10) 0.245(15) 0.200(13) 0.068(11) -0.004(9) -0.003(9)
O19 0.128(8) 0.161(9) 0.110(7) 0.034(7) -0.001(6) -0.012(7)
O20 0.205(10) 0.050(5) 0.091(6) -0.013(4) -0.008(6) -0.006(5)
N1 0.044(4) 0.042(4) 0.078(5) -0.005(4) 0.004(4) -0.001(3)
N2 0.044(4) 0.041(4) 0.066(5) 0.013(3) 0.005(4) -0.006(3)
N3 0.046(4) 0.041(4) 0.053(4) -0.005(3) -0.018(3) 0.004(3)
N4 0.036(3) 0.035(3) 0.051(4) -0.005(3) 0.001(3) 0.007(3)
N5 0.033(3) 0.031(3) 0.054(4) -0.001(3) -0.012(3) 0.001(3)
N6 0.036(4) 0.038(4) 0.053(4) -0.006(3) -0.009(3) -0.001(3)
N7 0.056(5) 0.051(4) 0.038(4) -0.001(3) -0.005(3) 0.004(4)
N8 0.040(4) 0.062(5) 0.045(4) -0.004(3) -0.013(3) 0.008(3)
C1 0.033(4) 0.043(4) 0.034(4) -0.008(3) -0.008(3) 0.004(3)
C2 0.035(4) 0.015(3) 0.043(4) -0.005(3) -0.005(3) 0.002(3)
C3 0.035(4) 0.043(4) 0.032(4) -0.010(3) -0.005(3) -0.001(3)
C4 0.034(4) 0.013(3) 0.045(4) 0.000(3) -0.008(3) 0.004(3)
C5 0.038(4) 0.014(3) 0.034(4) -0.004(3) -0.006(3) 0.002(3)
C6 0.031(4) 0.038(4) 0.034(4) -0.010(3) -0.011(3) 0.003(3)
C7 0.039(4) 0.047(4) 0.040(4) -0.007(4) -0.012(4) -0.004(3)
C8 0.050(5) 0.013(3) 0.044(4) 0.001(3) -0.014(4) 0.003(3)
C9 0.033(4) 0.031(4) 0.033(4) -0.006(3) -0.001(3) 0.002(3)
C10 0.039(4) 0.025(4) 0.034(4) -0.005(3) -0.006(3) 0.004(3)
C11 0.053(5) 0.028(4) 0.041(4) -0.003(3) -0.015(4) -0.005(3)
C12 0.064(5) 0.024(4) 0.039(4) 0.006(3) -0.011(4) -0.001(3)
C13 0.039(4) 0.027(4) 0.040(4) -0.001(3) -0.004(3) 0.003(3)
C14 0.036(4) 0.031(4) 0.040(4) 0.001(3) -0.009(3) -0.004(3)
C15 0.051(5) 0.026(4) 0.042(4) -0.001(3) -0.013(4) 0.000(3)
C16 0.047(5) 0.026(4) 0.045(5) 0.003(3) -0.015(4) 0.000(3)
C17 0.024(4) 0.049(5) 0.035(4) 0.003(4) -0.012(3) 0.005(3)
C18 0.040(4) 0.016(3) 0.033(4) 0.001(3) -0.014(3) 0.002(3)
C19 0.037(4) 0.042(4) 0.039(4) 0.003(3) -0.013(4) 0.003(3)
C20 0.045(4) 0.016(3) 0.035(4) 0.000(3) -0.018(3) 0.004(3)
C21 0.031(4) 0.014(3) 0.035(4) 0.003(3) -0.006(3) 0.002(3)
C22 0.030(4) 0.051(5) 0.032(4) 0.004(4) -0.005(3) 0.011(3)
C23 0.038(4) 0.044(4) 0.032(4) 0.005(3) -0.009(3) 0.001(3)
C24 0.040(4) 0.019(3) 0.041(4) 0.000(3) -0.016(3) 0.000(3)
C25 0.049(6) 0.047(6) 0.132(10) -0.017(6) -0.002(6) -0.001(4)
C26 0.060(7) 0.066(7) 0.145(12) -0.032(7) 0.013(7) -0.012(6)
C27 0.082(8) 0.056(6) 0.123(10) -0.035(6) 0.004(7) -0.023(6)
C28 0.073(7) 0.054(6) 0.083(7) -0.020(5) 0.011(6) 0.011(5)
C29 0.102(9) 0.038(5) 0.088(8) -0.015(5) 0.020(7) 0.004(6)
C30 0.093(9) 0.051(6) 0.093(8) -0.007(6) 0.027(7) 0.027(6)
C31 0.062(6) 0.042(5) 0.071(6) 0.013(4) 0.025(5) 0.015(4)
C32 0.057(6) 0.079(7) 0.086(8) 0.027(6) 0.033(6) 0.035(6)
C33 0.052(6) 0.076(7) 0.075(7) 0.027(6) 0.018(5) -0.005(5)
C34 0.045(5) 0.073(6) 0.077(7) 0.028(5) 0.008(5) -0.003(5)
C35 0.039(5) 0.054(5) 0.058(6) 0.010(4) 0.014(4) 0.005(4)
C36 0.059(6) 0.038(5) 0.058(6) 0.000(4) 0.013(5) -0.002(4)
C37 0.066(6) 0.065(6) 0.060(6) 0.006(5) -0.012(5) 0.000(5)
C38 0.046(5) 0.084(7) 0.060(6) -0.008(5) -0.021(5) -0.011(5)
C39 0.051(5) 0.046(5) 0.058(6) -0.018(4) 0.000(5) -0.014(4)
C40 0.050(5) 0.041(4) 0.047(5) -0.011(4) 0.012(4) -0.006(4)
C41 0.069(6) 0.035(4) 0.061(6) -0.012(4) 0.013(5) -0.006(4)
C42 0.088(7) 0.033(4) 0.053(6) 0.005(4) 0.012(5) -0.003(4)
C43 0.049(5) 0.035(4) 0.043(5) 0.002(4) 0.004(4) 0.005(4)
C44 0.072(6) 0.054(5) 0.046(5) 0.010(4) 0.001(5) 0.012(5)
C45 0.055(6) 0.069(6) 0.048(5) 0.005(5) -0.015(5) 0.004(5)
C46 0.041(5) 0.058(5) 0.047(5) -0.012(4) -0.005(4) -0.003(4)
C47 0.036(4) 0.038(4) 0.038(4) -0.008(3) 0.002(3) 0.004(3)
C48 0.038(4) 0.031(4) 0.049(5) -0.007(3) 0.006(4) 0.004(3)
C49 0.039(5) 0.049(5) 0.059(6) -0.005(4) -0.011(4) 0.010(4)
C50 0.047(5) 0.053(5) 0.055(5) -0.003(4) -0.002(4) 0.004(4)
C51 0.060(6) 0.028(4) 0.049(5) -0.004(4) -0.013(4) 0.003(4)
C52 0.042(4) 0.023(4) 0.054(5) -0.002(3) -0.009(4) -0.001(3)
C53 0.052(5) 0.045(5) 0.050(5) 0.005(4) -0.023(5) -0.004(4)
C54 0.038(5) 0.040(4) 0.064(6) 0.001(4) -0.024(4) 0.001(4)
C55 0.038(4) 0.023(4) 0.070(6) -0.004(4) -0.011(4) 0.002(3)
C56 0.031(4) 0.042(5) 0.077(7) -0.008(4) -0.005(4) -0.002(3)
C57 0.056(6) 0.053(5) 0.068(7) -0.005(5) 0.005(5) -0.005(4)
C58 0.055(6) 0.052(5) 0.060(6) -0.009(4) -0.005(5) -0.004(4)
C59 0.038(4) 0.029(4) 0.054(5) -0.004(4) -0.011(4) 0.003(3)
C60 0.042(4) 0.024(4) 0.050(5) 0.004(3) -0.014(4) 0.003(3)
C61 0.086(8) 0.054(6) 0.062(6) -0.001(5) -0.008(6) 0.032(5)
C62 0.109(10) 0.056(7) 0.057(6) 0.008(5) 0.001(6) 0.029(6)
C63 0.163(13) 0.039(5) 0.043(6) -0.001(4) 0.007(7) 0.007(7)
C64 0.094(8) 0.030(4) 0.049(5) -0.007(4) -0.002(5) -0.014(5)
C65 0.106(10) 0.067(7) 0.064(7) -0.002(6) -0.003(7) -0.036(7)
C66 0.081(8) 0.078(8) 0.059(7) 0.004(6) -0.008(6) -0.034(6)
C67 0.050(6) 0.080(7) 0.052(6) 0.008(5) -0.005(5) -0.020(5)
C68 0.040(6) 0.117(10) 0.069(7) 0.003(7) -0.008(5) -0.006(6)
C69 0.050(6) 0.092(8) 0.066(7) 0.004(6) -0.009(5) 0.011(5)
C70 0.052(5) 0.050(5) 0.068(6) 0.004(4) -0.014(5) 0.015(4)
C71 0.051(5) 0.060(5) 0.027(4) 0.001(4) -0.006(4) -0.001(4)
C72 0.065(6) 0.042(5) 0.035(4) 0.002(4) 0.000(4) -0.004(4)

loop_
_atom_type_symbol
_atom_type_description
_atom_type_scat_dispersion_real
_atom_type_scat_dispersion_imag
_atom_type_scat_source
C C 0.0033 0.0016 'International Tables Vol C Tables 4.2.6.8 and 6.1.1.4'
H H 0.0000 0.0000 'International Tables Vol C Tables 4.2.6.8 and 6.1.1.4'
N N 0.0061 0.0033 'International Tables Vol C Tables 4.2.6.8 and 6.1.1.4'
O O 0.0106 0.0060 'International Tables Vol C Tables 4.2.6.8 and 6.1.1.4'
Cl Cl 0.1484 0.1585 'International Tables Vol C Tables 4.2.6.8 and 6.1.1.4'
Cu Cu 0.3201 1.2651 'International Tables Vol C Tables 4.2.6.8 and 6.1.1.4'
U U -9.6767 9.6646 'International Tables Vol C Tables 4.2.6.8 and 6.1.1.4'

loop_
_geom_angle_atom_site_label_1
_geom_angle_atom_site_label_2
_geom_angle_atom_site_label_3
_geom_angle
_geom_angle_site_symmetry_1
_geom_angle_site_symmetry_3
O1 U1 O2 178.4(2) . .
O1 U1 O6 89.1(2) . 4_565
O2 U1 O6 92.1(2) . 4_565
O1 U1 O3 89.9(2) . .
O2 U1 O3 91.6(2) . .
O6 U1 O3 69.28(15) 4_565 .
O1 U1 O4 89.9(2) . .
O2 U1 O4 90.4(2) . .
O6 U1 O4 121.91(15) 4_565 .
O3 U1 O4 52.64(15) . .
O1 U1 O5 91.0(2) . 4_565
O2 U1 O5 88.9(2) . 4_565
O6 U1 O5 52.86(16) 4_565 4_565
O3 U1 O5 122.11(16) . 4_565
O4 U1 O5 174.68(17) . 4_565
O1 U1 O8 88.8(2) . .
O2 U1 O8 89.6(2) . .
O6 U1 O8 121.00(15) 4_565 .
O3 U1 O8 169.60(15) . .
O4 U1 O8 117.04(15) . .
O5 U1 O8 68.23(16) 4_565 .
O1 U1 O7 89.0(2) . .
O2 U1 O7 89.7(2) . .
O6 U1 O7 172.51(15) 4_565 .
O3 U1 O7 117.96(15) . .
O4 U1 O7 65.33(15) . .
O5 U1 O7 119.94(16) 4_565 .
O8 U1 O7 51.71(15) . .
O1 U1 C6 89.8(2) . 4_565
O2 U1 C6 90.8(2) . 4_565
O6 U1 C6 26.52(17) 4_565 4_565
O3 U1 C6 95.79(18) . 4_565
O4 U1 C6 148.43(18) . 4_565
O5 U1 C6 26.34(17) 4_565 4_565
O8 U1 C6 94.51(18) . 4_565
O7 U1 C6 146.22(18) . 4_565
O1 U1 C1 88.7(2) . .
O2 U1 C1 92.3(2) . .
O6 U1 C1 95.67(18) 4_565 .
O3 U1 C1 26.44(18) . .
O4 U1 C1 26.25(17) . .
O5 U1 C1 148.53(19) 4_565 .
O8 U1 C1 143.19(19) . .
O7 U1 C1 91.53(18) . .
C6 U1 C1 122.2(2) 4_565 .
O1 U1 C9 89.3(2) . .
O2 U1 C9 89.0(2) . .
O6 U1 C9 146.33(17) 4_565 .
O3 U1 C9 144.35(17) . .
O4 U1 C9 91.72(17) . .
O5 U1 C9 93.54(18) 4_565 .
O8 U1 C9 25.33(16) . .
O7 U1 C9 26.39(16) . .
C6 U1 C9 119.84(19) 4_565 .
C1 U1 C9 117.9(2) . .
O11 U2 O12 177.6(2) . .
O11 U2 O16 89.5(2) . 4
O12 U2 O16 91.2(2) . 4
O11 U2 O14 91.9(2) . .
O12 U2 O14 89.7(2) . .
O16 U2 O14 121.57(16) 4 .
O11 U2 O15 91.4(2) . 4
O12 U2 O15 90.8(2) . 4
O16 U2 O15 52.65(15) 4 4
O14 U2 O15 68.92(15) . 4
O11 U2 O9 88.9(2) . .
O12 U2 O9 88.8(2) . .
O16 U2 O9 118.87(16) 4 .
O14 U2 O9 119.57(15) . .
O15 U2 O9 171.50(15) 4 .
O11 U2 O13 89.2(2) . .
O12 U2 O13 90.4(2) . .
O16 U2 O13 173.91(17) 4 .
O14 U2 O13 52.55(15) . .
O15 U2 O13 121.45(15) 4 .
O9 U2 O13 67.05(16) . .
O11 U2 O10 88.5(2) . .
O12 U2 O10 89.7(2) . .
O16 U2 O10 66.62(15) 4 .
O14 U2 O10 171.81(15) . .
O15 U2 O10 119.26(15) 4 .
O9 U2 O10 52.25(15) . .
O13 U2 O10 119.28(16) . .
O11 U2 C17 90.6(2) . .
O12 U2 C17 90.1(2) . .
O16 U2 C17 147.99(19) 4 .
O14 U2 C17 26.45(18) . .
O15 U2 C17 95.36(18) 4 .
O9 U2 C17 93.13(19) . .
O13 U2 C17 26.10(17) . .
O10 U2 C17 145.38(19) . .
O11 U2 C22 90.1(2) . 4
O12 U2 C22 91.4(2) . 4
O16 U2 C22 26.41(18) 4 4
O14 U2 C22 95.16(19) . 4
O15 U2 C22 26.24(18) 4 4
O9 U2 C22 145.27(19) . 4
O13 U2 C22 147.65(19) . 4
O10 U2 C22 93.03(19) . 4
C17 U2 C22 121.6(2) . 4
O11 U2 C14 88.4(2) . .
O12 U2 C14 89.3(2) . .
O16 U2 C14 92.61(17) 4 .
O14 U2 C14 145.82(17) . .
O15 U2 C14 145.26(17) 4 .
O9 U2 C14 26.25(16) . .
O13 U2 C14 93.29(18) . .
O10 U2 C14 26.00(16) . .
C17 U2 C14 119.4(2) . .
C22 U2 C14 119.0(2) 4 .
N3 Cu1 N1 174.9(3) . .
N3 Cu1 N4 81.6(3) . .
N1 Cu1 N4 97.1(3) . .
N3 Cu1 N2 96.1(3) . .
N1 Cu1 N2 80.0(3) . .
N4 Cu1 N2 116.1(3) . .
N3 Cu1 Cl1 94.3(2) . .
N1 Cu1 Cl1 89.9(2) . .
N4 Cu1 Cl1 140.32(19) . .
N2 Cu1 Cl1 103.57(18) . .
N8 Cu2 N6 171.9(3) . .
N8 Cu2 N5 93.8(3) . .
N6 Cu2 N5 81.1(3) . .
N8 Cu2 N7 80.9(3) . .
N6 Cu2 N7 93.5(3) . .
N5 Cu2 N7 97.6(2) . .
N8 Cu2 Cl2 95.2(2) . .
N6 Cu2 Cl2 92.8(2) . .
N5 Cu2 Cl2 135.39(17) . .
N7 Cu2 Cl2 126.9(2) . .
C1 O3 U1 94.4(4) . .
C1 O4 U1 94.4(4) . .
C6 O5 U1 93.3(4) . 4_666
C6 O6 U1 94.0(4) . 4_666
C9 O7 U1 93.2(4) . .
C9 O8 U1 96.8(4) . .
C14 O9 U2 94.5(4) . .
C14 O10 U2 93.7(4) . .
C17 O13 U2 93.6(4) . .
C17 O14 U2 93.5(4) . .
C22 O15 U2 94.2(4) . 4_656
C22 O16 U2 94.5(4) . 4_656
C25 N1 C36 119.3(8) . .
C25 N1 Cu1 125.1(6) . .
C36 N1 Cu1 115.2(6) . .
C34 N2 C35 119.4(8) . .
C34 N2 Cu1 131.6(7) . .
C35 N2 Cu1 108.6(5) . .
C37 N3 C48 119.1(7) . .
C37 N3 Cu1 127.5(6) . .
C48 N3 Cu1 113.4(5) . .
C46 N4 C47 117.1(7) . .
C46 N4 Cu1 131.9(5) . .
C47 N4 Cu1 111.1(5) . .
C49 N5 C60 118.6(7) . .
C49 N5 Cu2 132.1(5) . .
C60 N5 Cu2 109.3(5) . .
C58 N6 C59 118.8(7) . .
C58 N6 Cu2 127.5(6) . .
C59 N6 Cu2 113.6(6) . .
C61 N7 C72 119.2(8) . .
C61 N7 Cu2 131.2(7) . .
C72 N7 Cu2 109.6(5) . .
C70 N8 C71 118.5(8) . .
C70 N8 Cu2 126.9(6) . .
C71 N8 Cu2 114.6(5) . .
O4 C1 O3 118.4(6) . .
O4 C1 C2 120.7(6) . .
O3 C1 C2 120.9(6) . .
O4 C1 U1 59.3(3) . .
O3 C1 U1 59.2(3) . .
C2 C1 U1 175.4(5) . .
C3 C2 C8 119.1(6) . .
C3 C2 C1 120.3(6) . .
C8 C2 C1 120.6(6) . .
C4 C3 C2 120.3(7) . .
C4 C3 H3 119.8 . .
C2 C3 H3 119.8 . .
C5 C4 C3 120.5(6) . .
C5 C4 H4 119.8 . .
C3 C4 H4 119.8 . .
C4 C5 C7 119.3(6) . .
C4 C5 C6 120.3(6) . .
C7 C5 C6 120.3(6) . .
O5 C6 O6 119.9(6) . .
O5 C6 C5 119.4(6) . .
O6 C6 C5 120.7(6) . .
O5 C6 U1 60.4(3) . 4_666
O6 C6 U1 59.5(3) . 4_666
C5 C6 U1 179.6(6) . 4_666
C8 C7 C5 120.1(7) . .
C8 C7 H7 119.9 . .
C5 C7 H7 119.9 . .
C7 C8 C2 120.6(6) . .
C7 C8 H8 119.7 . .
C2 C8 H8 119.7 . .
O8 C9 O7 118.2(6) . .
O8 C9 C10 121.8(6) . .
O7 C9 C10 120.0(6) . .
O8 C9 U1 57.9(3) . .
O7 C9 U1 60.4(3) . .
C10 C9 U1 177.0(5) . .
C16 C10 C11 121.6(7) . .
C16 C10 C9 118.4(6) . .
C11 C10 C9 120.0(6) . .
C10 C11 C12 119.0(6) . .
C10 C11 H11 120.5 . .
C12 C11 H11 120.5 . .
C13 C12 C11 119.8(6) . .
C13 C12 H12 120.1 . .
C11 C12 H12 120.1 . .
C15 C13 C12 120.4(7) . .
C15 C13 C14 119.5(6) . .
C12 C13 C14 120.1(6) . .
O10 C14 O9 119.5(6) . .
O10 C14 C13 120.9(6) . .
O9 C14 C13 119.5(6) . .
O10 C14 U2 60.3(4) . .
O9 C14 U2 59.2(3) . .
C13 C14 U2 178.5(5) . .
C13 C15 C16 120.2(6) . .
C13 C15 H15 119.9 . .
C16 C15 H15 119.9 . .
C10 C16 C15 119.0(6) . .
C10 C16 H16 120.5 . .
C15 C16 H16 120.5 . .
O13 C17 O14 120.4(6) . .
O13 C17 C18 120.3(6) . .
O14 C17 C18 119.3(6) . .
O13 C17 U2 60.3(3) . .
O14 C17 U2 60.1(3) . .
C18 C17 U2 179.2(5) . .
C24 C18 C19 119.5(6) . .
C24 C18 C17 120.6(6) . .
C19 C18 C17 119.9(6) . .
C18 C19 C20 120.4(7) . .
C18 C19 H19 119.8 . .
C20 C19 H19 119.8 . .
C21 C20 C19 119.7(6) . .
C21 C20 H20 120.1 . .
C19 C20 H20 120.1 . .
C20 C21 C23 120.0(6) . .
C20 C21 C22 120.1(6) . .
C23 C21 C22 119.9(6) . .
O15 C22 O16 118.6(6) . .
O15 C22 C21 120.5(7) . .
O16 C22 C21 120.8(6) . .
O15 C22 U2 59.5(3) . 4_656
O16 C22 U2 59.1(3) . 4_656
C21 C22 U2 179.2(5) . 4_656
C24 C23 C21 120.4(7) . .
C24 C23 H23 119.8 . .
C21 C23 H23 119.8 . .
C23 C24 C18 119.9(6) . .
C23 C24 H24 120.0 . .
C18 C24 H24 120.0 . .
N1 C25 C26 120.4(9) . .
N1 C25 H25 119.8 . .
C26 C25 H25 119.8 . .
C27 C26 C25 121.5(10) . .
C27 C26 H26 119.3 . .
C25 C26 H26 119.3 . .
C26 C27 C28 119.0(9) . .
C26 C27 H27 120.5 . .
C28 C27 H27 120.5 . .
C27 C28 C36 118.2(9) . .
C27 C28 C29 126.0(10) . .
C36 C28 C29 115.7(10) . .
C30 C29 C28 124.9(10) . .
C30 C29 H29 117.6 . .
C28 C29 H29 117.6 . .
C29 C30 C31 118.8(9) . .
C29 C30 H30 120.6 . .
C31 C30 H30 120.6 . .
C35 C31 C32 116.4(8) . .
C35 C31 C30 119.3(9) . .
C32 C31 C30 124.2(9) . .
C33 C32 C31 120.6(9) . .
C33 C32 H32 119.7 . .
C31 C32 H32 119.7 . .
C32 C33 C34 118.9(10) . .
C32 C33 H33 120.5 . .
C34 C33 H33 120.5 . .
N2 C34 C33 122.7(10) . .
N2 C34 H34 118.6 . .
C33 C34 H34 118.6 . .
N2 C35 C31 121.8(8) . .
N2 C35 C36 118.9(7) . .
C31 C35 C36 119.3(8) . .
N1 C36 C28 121.5(8) . .
N1 C36 C35 116.4(7) . .
C28 C36 C35 122.1(8) . .
N3 C37 C38 122.9(9) . .
N3 C37 H37 118.5 . .
C38 C37 H37 118.5 . .
C39 C38 C37 118.0(8) . .
C39 C38 H38 121.0 . .
C37 C38 H38 121.0 . .
C38 C39 C40 120.6(8) . .
C38 C39 H39 119.7 . .
C40 C39 H39 119.7 . .
C39 C40 C48 117.9(8) . .
C39 C40 C41 124.7(7) . .
C48 C40 C41 117.4(8) . .
C42 C41 C40 121.1(8) . .
C42 C41 H41 119.5 . .
C40 C41 H41 119.5 . .
C41 C42 C43 122.1(8) . .
C41 C42 H42 118.9 . .
C43 C42 H42 118.9 . .
C44 C43 C47 118.5(7) . .
C44 C43 C42 124.5(8) . .
C47 C43 C42 117.0(7) . .
C45 C44 C43 119.2(8) . .
C45 C44 H44 120.4 . .
C43 C44 H44 120.4 . .
C44 C45 C46 119.7(8) . .
C44 C45 H45 120.1 . .
C46 C45 H45 120.1 . .
N4 C46 C45 123.3(8) . .
N4 C46 H46 118.3 . .
C45 C46 H46 118.3 . .
N4 C47 C43 122.2(7) . .
N4 C47 C48 117.0(6) . .
C43 C47 C48 120.8(7) . .
N3 C48 C40 121.4(7) . .
N3 C48 C47 117.0(6) . .
C40 C48 C47 121.6(7) . .
N5 C49 C50 123.6(8) . .
N5 C49 H49 118.2 . .
C50 C49 H49 118.2 . .
C51 C50 C49 118.2(9) . .
C51 C50 H50 120.9 . .
C49 C50 H50 120.9 . .
C50 C51 C52 120.5(8) . .
C50 C51 H51 119.8 . .
C52 C51 H51 119.8 . .
C51 C52 C60 117.6(7) . .
C51 C52 C53 124.1(8) . .
C60 C52 C53 118.2(8) . .
C54 C53 C52 121.2(8) . .
C54 C53 H53 119.4 . .
C52 C53 H53 119.4 . .
C53 C54 C55 121.2(7) . .
C53 C54 H54 119.4 . .
C55 C54 H54 119.4 . .
C56 C55 C59 116.7(8) . .
C56 C55 C54 124.7(7) . .
C59 C55 C54 118.5(8) . .
C57 C56 C55 120.8(8) . .
C57 C56 H56 119.6 . .
C55 C56 H56 119.6 . .
C58 C57 C56 117.6(9) . .
C58 C57 H57 121.2 . .
C56 C57 H57 121.2 . .
N6 C58 C57 124.2(9) . .
N6 C58 H58 117.9 . .
C57 C58 H58 117.9 . .
N6 C59 C55 121.9(8) . .
N6 C59 C60 117.9(7) . .
C55 C59 C60 120.1(7) . .
N5 C60 C52 121.5(8) . .
N5 C60 C59 117.7(7) . .
C52 C60 C59 120.8(7) . .
N7 C61 C62 122.7(11) . .
N7 C61 H61 118.7 . .
C62 C61 H61 118.7 . .
C61 C62 C63 119.1(10) . .
C61 C62 H62 120.5 . .
C63 C62 H62 120.5 . .
C62 C63 C64 120.5(9) . .
C62 C63 H63 119.7 . .
C64 C63 H63 119.7 . .
C63 C64 C72 116.0(9) . .
C63 C64 C65 127.4(9) . .
C72 C64 C65 116.6(9) . .
C66 C65 C64 124.7(10) . .
C66 C65 H65 117.7 . .
C64 C65 H65 117.7 . .
C65 C66 C67 119.9(10) . .
C65 C66 H66 120.0 . .
C67 C66 H66 120.0 . .
C68 C67 C71 116.2(9) . .
C68 C67 C66 125.2(10) . .
C71 C67 C66 118.6(10) . .
C69 C68 C67 121.0(9) . .
C69 C68 H68 119.5 . .
C67 C68 H68 119.5 . .
C68 C69 C70 118.7(9) . .
C68 C69 H69 120.7 . .
C70 C69 H69 120.7 . .
N8 C70 C69 123.0(9) . .
N8 C70 H70 118.5 . .
C69 C70 H70 118.5 . .
N8 C71 C67 122.6(8) . .
N8 C71 C72 116.6(7) . .
C67 C71 C72 120.8(8) . .
N7 C72 C64 122.5(8) . .
N7 C72 C71 118.2(7) . .
C64 C72 C71 119.3(8) . .

loop_
_geom_bond_atom_site_label_1
_geom_bond_atom_site_label_2
_geom_bond_distance
_geom_bond_site_symmetry_2
U1 O1 1.760(5) .
U1 O2 1.764(6) .
U1 O6 2.445(4) 4_565
U1 O3 2.447(4) .
U1 O4 2.450(5) .
U1 O5 2.464(5) 4_565
U1 O8 2.473(4) .
U1 O7 2.524(4) .
U1 C6 2.830(6) 4_565
U1 C1 2.841(7) .
U1 C9 2.899(7) .
U2 O11 1.750(6) .
U2 O12 1.750(5) .
U2 O16 2.460(5) 4
U2 O14 2.466(4) .
U2 O15 2.470(4) 4
U2 O9 2.471(5) .
U2 O13 2.471(5) .
U2 O10 2.497(5) .
U2 C17 2.839(6) .
U2 C22 2.858(7) 4
U2 C14 2.867(7) .
Cu1 N3 1.994(6) .
Cu1 N1 1.996(7) .
Cu1 N4 2.056(6) .
Cu1 N2 2.180(7) .
Cu1 Cl1 2.310(3) .
Cu2 N8 2.005(7) .
Cu2 N6 2.009(6) .
Cu2 N5 2.121(7) .
Cu2 N7 2.137(7) .
Cu2 Cl2 2.240(3) .
O3 C1 1.268(8) .
O4 C1 1.260(8) .
O5 C6 1.258(8) .
O5 U1 2.464(5) 4_666
O6 C6 1.267(8) .
O6 U1 2.445(4) 4_666
O7 C9 1.291(8) .
O8 C9 1.249(8) .
O9 C14 1.272(8) .
O10 C14 1.259(8) .
O13 C17 1.251(8) .
O14 C17 1.267(8) .
O15 C22 1.267(8) .
O15 U2 2.470(4) 4_656
O16 C22 1.275(8) .
O16 U2 2.460(5) 4_656
N1 C25 1.347(11) .
N1 C36 1.362(10) .
N2 C34 1.311(10) .
N2 C35 1.345(10) .
N3 C37 1.307(10) .
N3 C48 1.353(9) .
N4 C46 1.330(9) .
N4 C47 1.360(9) .
N5 C49 1.320(10) .
N5 C60 1.374(9) .
N6 C58 1.316(11) .
N6 C59 1.350(9) .
N7 C61 1.336(11) .
N7 C72 1.352(10) .
N8 C70 1.304(10) .
N8 C71 1.357(10) .
C1 C2 1.477(9) .
C2 C3 1.391(9) .
C2 C8 1.396(8) .
C3 C4 1.381(9) .
C3 H3 0.9300 .
C4 C5 1.381(8) .
C4 H4 0.9300 .
C5 C7 1.404(9) .
C5 C6 1.494(9) .
C6 U1 2.830(6) 4_666
C7 C8 1.367(9) .
C7 H7 0.9300 .
C8 H8 0.9300 .
C9 C10 1.488(9) .
C10 C16 1.369(9) .
C10 C11 1.372(9) .
C11 C12 1.401(10) .
C11 H11 0.9300 .
C12 C13 1.382(10) .
C12 H12 0.9300 .
C13 C15 1.365(9) .
C13 C14 1.508(10) .
C15 C16 1.402(10) .
C15 H15 0.9300 .
C16 H16 0.9300 .
C17 C18 1.498(9) .
C18 C24 1.393(8) .
C18 C19 1.395(9) .
C19 C20 1.396(9) .
C19 H19 0.9300 .
C20 C21 1.381(8) .
C20 H20 0.9300 .
C21 C23 1.396(9) .
C21 C22 1.483(9) .
C22 U2 2.858(7) 4_656
C23 C24 1.385(9) .
C23 H23 0.9300 .
C24 H24 0.9300 .
C25 C26 1.380(13) .
C25 H25 0.9300 .
C26 C27 1.364(14) .
C26 H26 0.9300 .
C27 C28 1.383(14) .
C27 H27 0.9300 .
C28 C36 1.408(12) .
C28 C29 1.440(13) .
C29 C30 1.350(14) .
C29 H29 0.9300 .
C30 C31 1.449(13) .
C30 H30 0.9300 .
C31 C35 1.418(11) .
C31 C32 1.420(14) .
C32 C33 1.333(13) .
C32 H32 0.9300 .
C33 C34 1.408(13) .
C33 H33 0.9300 .
C34 H34 0.9300 .
C35 C36 1.432(11) .
C37 C38 1.406(12) .
C37 H37 0.9300 .
C38 C39 1.354(12) .
C38 H38 0.9300 .
C39 C40 1.389(11) .
C39 H39 0.9300 .
C40 C48 1.398(10) .
C40 C41 1.438(11) .
C41 C42 1.344(12) .
C41 H41 0.9300 .
C42 C43 1.452(11) .
C42 H42 0.9300 .
C43 C44 1.390(11) .
C43 C47 1.392(10) .
C44 C45 1.345(12) .
C44 H44 0.9300 .
C45 C46 1.381(11) .
C45 H45 0.9300 .
C46 H46 0.9300 .
C47 C48 1.414(10) .
C49 C50 1.380(11) .
C49 H49 0.9300 .
C50 C51 1.374(11) .
C50 H50 0.9300 .
C51 C52 1.395(11) .
C51 H51 0.9300 .
C52 C60 1.396(10) .
C52 C53 1.449(10) .
C53 C54 1.346(12) .
C53 H53 0.9300 .
C54 C55 1.436(11) .
C54 H54 0.9300 .
C55 C56 1.395(12) .
C55 C59 1.411(10) .
C56 C57 1.380(12) .
C56 H56 0.9300 .
C57 C58 1.373(12) .
C57 H57 0.9300 .
C58 H58 0.9300 .
C59 C60 1.418(11) .
C61 C62 1.380(12) .
C61 H61 0.9300 .
C62 C63 1.381(15) .
C62 H62 0.9300 .
C63 C64 1.414(15) .
C63 H63 0.9300 .
C64 C72 1.424(11) .
C64 C65 1.427(14) .
C65 C66 1.332(15) .
C65 H65 0.9300 .
C66 C67 1.433(13) .
C66 H66 0.9300 .
C67 C68 1.383(14) .
C67 C71 1.404(12) .
C68 C69 1.358(14) .
C68 H68 0.9300 .
C69 C70 1.383(12) .
C69 H69 0.9300 .
C70 H70 0.9300 .
C71 C72 1.443(11) .
